data_4514808
loop_
_publ_author_name
'Yang, Shiping'
'Cheng, Rui'
'Zhang, Min'
'Bin, Zhengyang'
'You, Jingsong'

_publ_section_title
;
 Rh/Ag-Mediated Peri-Selective Heteroarylation/Single Electron Transfer
 Annulation Cascade of 1-(Methylthio)naphthalenes and Analogues: Road Less
 Traveled to Benzo[de]thioacenes
;
_journal_issue 7
_journal_name_full 'ACS Catalysis'
_journal_page_first 6188
_journal_paper_doi 10.1021/acscatal.9b01426
_journal_volume 9
_journal_year 2019
_chemical_formula_moiety 'C18 H10 S2'
_chemical_formula_sum 'C18 H10 S2'
_chemical_formula_weight 290.38
_space_group_crystal_system monoclinic
_space_group_IT_number 14
_space_group_name_Hall '-P 2ybc'
_space_group_name_H-M_alt 'P 1 21/c 1'
_symmetry_space_group_name_Hall '-P 2ybc'
_symmetry_space_group_name_H-M 'P 1 21/c 1'
_atom_sites_solution_hydrogens geom
_atom_sites_solution_primary direct
_audit_creation_date 2018-11-27
_audit_creation_method
;
Olex2 1.2
(compiled 2016.02.19 svn.r3266 for OlexSys, GUI svn.r5155)
;
_cell_angle_alpha 90
_cell_angle_beta 91.496(2)
_cell_angle_gamma 90
_cell_formula_units_Z 4
_cell_length_a 3.95493(11)
_cell_length_b 12.7072(3)
_cell_length_c 25.5848(7)
_cell_measurement_reflns_used 2684
_cell_measurement_temperature 295.49(18)
_cell_measurement_theta_max 72.7160
_cell_measurement_theta_min 3.8410
_cell_volume 1285.35(6)
_computing_cell_refinement 'CrysAlisPro 1.171.38.46 (Rigaku OD, 2015)'
_computing_data_collection 'CrysAlisPro 1.171.38.46 (Rigaku OD, 2015)'
_computing_data_reduction 'CrysAlisPro 1.171.38.46 (Rigaku OD, 2015)'
_computing_molecular_graphics 'Olex2 (Dolomanov et al., 2009)'
_computing_publication_material 'Olex2 (Dolomanov et al., 2009)'
_computing_structure_refinement 'ShelXL (Sheldrick, 2015)'
_computing_structure_solution 'ShelXT (Sheldrick, 2015)'
_diffrn_ambient_environment air
_diffrn_ambient_temperature 295.49(18)
_diffrn_detector 'CCD plate'
_diffrn_detector_area_resol_mean 15.9595
_diffrn_detector_type EosS2
_diffrn_measured_fraction_theta_full 0.999
_diffrn_measured_fraction_theta_max 0.976
_diffrn_measurement_details
;
List of Runs (angles in degrees, time in seconds):

  # Type    Start    End  Width  t~exp~   \w     \q     \k     \f   Frames
--------------------------------------------------------------------------
  1  \w    -66.00  35.00   1.00    2.01    --  -36.29  19.00-150.00  101
  2  \w   -105.00 -17.00   1.00    2.01    --  -36.29 -38.00   0.00   88
  3  \w     23.00  90.00   1.00    2.01    --   36.29-125.00  59.00   67
  4  \w      1.00  75.00   1.00    2.01    --   36.29 -99.00-120.00   74
  5  \w    -31.00  53.00   1.00    2.01    --   36.29 -57.00  90.00   84
  6  \w     39.00 130.00   1.00    8.04    --  108.71 -30.00  60.00   91
  7  \w     39.00 115.00   1.00    8.04    --  108.71-111.00  30.00   76
  8  \w     39.00 130.00   1.00    8.04    --  108.71 -30.00 -30.00   91
  9  \w     37.00 147.00   1.00    8.04    --  108.71 -15.00-150.00  110
 10  \w     41.00 135.00   1.00    8.04    --  108.71 -77.00  60.00   94
 11  \w   -104.00 -10.00   1.00    2.01    --  -36.29 -77.00 -90.00   94
 12  \w     20.00 104.00   1.00    2.01    --   36.29  57.00 120.00   84
 13  \w    -31.00  53.00   1.00    2.01    --   36.29 -57.00 -60.00   84
 14  \w     10.00  60.00   1.00    2.01    --   36.29  77.00   0.00   50
;
_diffrn_measurement_device 'four-circle diffractometer'
_diffrn_measurement_device_type 'New Gemini, Dual, Cu at zero, EosS2'
_diffrn_measurement_method '\w scans'
_diffrn_orient_matrix_type 'CrysAlisPro convention (1999,Acta A55,543-557)'
_diffrn_orient_matrix_UB_11 0.0654526000
_diffrn_orient_matrix_UB_12 -0.0194576000
_diffrn_orient_matrix_UB_13 0.0588422000
_diffrn_orient_matrix_UB_21 -0.0201445000
_diffrn_orient_matrix_UB_22 0.1193005000
_diffrn_orient_matrix_UB_23 0.0102401000
_diffrn_orient_matrix_UB_31 -0.3834817000
_diffrn_orient_matrix_UB_32 -0.0096021000
_diffrn_orient_matrix_UB_33 0.0078969000
_diffrn_radiation_monochromator graphite
_diffrn_radiation_probe x-ray
_diffrn_radiation_type CuK\a
_diffrn_radiation_wavelength 1.54184
_diffrn_reflns_av_R_equivalents 0.0357
_diffrn_reflns_av_unetI/netI 0.0328
_diffrn_reflns_Laue_measured_fraction_full 0.999
_diffrn_reflns_Laue_measured_fraction_max 0.976
_diffrn_reflns_limit_h_max 3
_diffrn_reflns_limit_h_min -4
_diffrn_reflns_limit_k_max 15
_diffrn_reflns_limit_k_min -15
_diffrn_reflns_limit_l_max 31
_diffrn_reflns_limit_l_min -30
_diffrn_reflns_number 6515
_diffrn_reflns_point_group_measured_fraction_full 0.999
_diffrn_reflns_point_group_measured_fraction_max 0.976
_diffrn_reflns_theta_full 67.684
_diffrn_reflns_theta_max 72.775
_diffrn_reflns_theta_min 3.884
_diffrn_source 'fine-focus sealed X-ray tube'
_diffrn_source_type 'Enhance (Cu) X-ray Source'
_exptl_absorpt_coefficient_mu 3.599
_exptl_absorpt_correction_T_max 1.00000
_exptl_absorpt_correction_T_min 0.26133
_exptl_absorpt_correction_type multi-scan
_exptl_absorpt_process_details
;
CrysAlisPro 1.171.38.46 (Rigaku Oxford Diffraction, 2015)
Empirical absorption correction using spherical harmonics,
 implemented in SCALE3 ABSPACK scaling algorithm.
;
_exptl_crystal_colour 'clear yellowish yellow'
_exptl_crystal_colour_lustre clear
_exptl_crystal_colour_modifier yellowish
_exptl_crystal_colour_primary yellow
_exptl_crystal_density_diffrn 1.501
_exptl_crystal_description plate
_exptl_crystal_F_000 600
_exptl_crystal_size_max 0.7
_exptl_crystal_size_mid 0.4
_exptl_crystal_size_min 0.05
_refine_diff_density_max 0.459
_refine_diff_density_min -0.414
_refine_diff_density_rms 0.085
_refine_ls_extinction_method none
_refine_ls_goodness_of_fit_ref 1.076
_refine_ls_hydrogen_treatment constr
_refine_ls_matrix_type full
_refine_ls_number_parameters 181
_refine_ls_number_reflns 2492
_refine_ls_number_restraints 0
_refine_ls_restrained_S_all 1.076
_refine_ls_R_factor_all 0.0626
_refine_ls_R_factor_gt 0.0575
_refine_ls_shift/su_max 0.001
_refine_ls_shift/su_mean 0.000
_refine_ls_structure_factor_coef Fsqd
_refine_ls_weighting_details 'w=1/[\s^2^(Fo^2^)+(0.1035P)^2^+0.2600P] where P=(Fo^2^+2Fc^2^)/3'
_refine_ls_weighting_scheme calc
_refine_ls_wR_factor_gt 0.1491
_refine_ls_wR_factor_ref 0.1547
_reflns_Friedel_coverage 0.000
_reflns_number_gt 2208
_reflns_number_total 2492
_reflns_threshold_expression 'I > 2\s(I)'
_cod_data_source_file cs9b01426_si_004.cif
_cod_data_source_block ysp-4211
_cod_original_cell_volume 1285.36(6)
_cod_database_code 4514808
_shelx_space_group_comment
;
The symmetry employed for this shelxl refinement is uniquely defined
by the following loop, which should always be used as a source of
symmetry information in preference to the above space-group names.
They are only intended as comments.
;
_reflns_odcompleteness_completeness 99.88
_reflns_odcompleteness_iscentric 1
_reflns_odcompleteness_theta 66.97
_olex2_refinement_description
;
1. Fixed Uiso
 At 1.2 times of:
  All C(H) groups
2.a Aromatic/amide H refined with riding coordinates:
 C00A(H00A), C00C(H00C), C00D(H00D), C00E(H00E), C00F(H00F), C00G(H00G),
 C00H(H00H), C00I(H00I), C00J(H00J), C00K(H00K)
;
_shelx_shelxl_version_number 2014/7
_olex2_date_sample_data_collection 2018-11-27
_olex2_submission_special_instructions 'No special instructions were received'
_oxdiff_exptl_absorpt_empirical_details
;
Empirical correction (ABSPACK) includes:
- Absorption correction using spherical harmonics
- Frame scaling
- Detector area scaling
;
_oxdiff_exptl_absorpt_empirical_full_max 2.598
_oxdiff_exptl_absorpt_empirical_full_min 0.659

loop_
_space_group_symop_operation_xyz
'x, y, z'
'-x, y+1/2, -z+1/2'
'-x, -y, -z'
'x, -y-1/2, z-1/2'

loop_
_atom_site_label
_atom_site_type_symbol
_atom_site_fract_x
_atom_site_fract_y
_atom_site_fract_z
_atom_site_U_iso_or_equiv
_atom_site_adp_type
_atom_site_occupancy
_atom_site_site_symmetry_order
_atom_site_calc_flag
_atom_site_refinement_flags_posn
S001 S 0.87757(17) 0.86216(5) 0.67767(2) 0.0397(2) Uani 1 1 d .
S002 S 0.52401(16) 0.57331(5) 0.74217(2) 0.0395(2) Uani 1 1 d .
C003 C 0.5763(6) 0.72878(19) 0.60182(10) 0.0357(5) Uani 1 1 d .
C004 C 0.5081(6) 0.6491(2) 0.63976(10) 0.0364(5) Uani 1 1 d .
C005 C 0.7346(6) 0.8268(2) 0.61431(9) 0.0361(5) Uani 1 1 d .
C006 C 0.4826(7) 0.7104(2) 0.54854(10) 0.0438(6) Uani 1 1 d .
C007 C 0.8330(6) 0.7467(2) 0.76964(9) 0.0342(5) Uani 1 1 d .
C008 C 0.7632(6) 0.75294(19) 0.71432(9) 0.0336(5) Uani 1 1 d .
C009 C 0.7128(6) 0.6517(2) 0.79014(10) 0.0376(5) Uani 1 1 d .
C00A C 1.0001(7) 0.8178(2) 0.80304(10) 0.0422(6) Uani 1 1 d .
H00A H 1.0817 0.8811 0.7902 0.051 Uiso 1 1 calc R
C00B C 0.6039(6) 0.66711(19) 0.69376(10) 0.0344(5) Uani 1 1 d .
C00C C 0.3268(8) 0.6129(3) 0.53478(12) 0.0539(7) Uani 1 1 d .
H00C H 0.2655 0.5999 0.5000 0.065 Uiso 1 1 calc R
C00D C 0.7917(8) 0.8999(2) 0.57562(12) 0.0476(6) Uani 1 1 d .
H00D H 0.8935 0.9637 0.5844 0.057 Uiso 1 1 calc R
C00E C 0.3559(7) 0.5570(2) 0.62368(12) 0.0484(7) Uani 1 1 d .
H00E H 0.3115 0.5054 0.6483 0.058 Uiso 1 1 calc R
C00F C 1.0424(7) 0.7931(2) 0.85507(11) 0.0489(7) Uani 1 1 d .
H00F H 1.1544 0.8401 0.8774 0.059 Uiso 1 1 calc R
C00G C 0.5484(8) 0.7866(3) 0.51016(11) 0.0526(7) Uani 1 1 d .
H00G H 0.4889 0.7735 0.4754 0.063 Uiso 1 1 calc R
C00H C 0.9207(7) 0.6991(3) 0.87499(10) 0.0506(7) Uani 1 1 d .
H00H H 0.9520 0.6843 0.9104 0.061 Uiso 1 1 calc R
C00I C 0.7547(7) 0.6277(2) 0.84320(11) 0.0452(6) Uani 1 1 d .
H00I H 0.6724 0.5650 0.8567 0.054 Uiso 1 1 calc R
C00J C 0.6993(8) 0.8797(3) 0.52377(12) 0.0542(8) Uani 1 1 d .
H00J H 0.7404 0.9299 0.4982 0.065 Uiso 1 1 calc R
C00K C 0.2663(8) 0.5390(3) 0.57123(13) 0.0579(8) Uani 1 1 d .
H00K H 0.1646 0.4758 0.5614 0.070 Uiso 1 1 calc R

loop_
_atom_site_aniso_label
_atom_site_aniso_U_11
_atom_site_aniso_U_22
_atom_site_aniso_U_33
_atom_site_aniso_U_23
_atom_site_aniso_U_13
_atom_site_aniso_U_12
S001 0.0482(4) 0.0327(4) 0.0380(4) 0.0004(2) 0.0011(3) -0.0086(2)
S002 0.0405(4) 0.0319(4) 0.0462(4) 0.0040(2) 0.0060(3) -0.0015(2)
C003 0.0304(12) 0.0376(13) 0.0392(12) -0.0033(10) 0.0040(9) 0.0045(10)
C004 0.0282(11) 0.0358(12) 0.0454(13) -0.0028(10) 0.0041(9) 0.0015(9)
C005 0.0332(12) 0.0380(13) 0.0372(11) 0.0008(10) 0.0059(9) 0.0020(10)
C006 0.0341(13) 0.0552(16) 0.0421(13) -0.0065(12) 0.0014(10) 0.0032(12)
C007 0.0301(11) 0.0348(12) 0.0379(11) -0.0006(10) 0.0063(9) 0.0070(9)
C008 0.0310(11) 0.0307(11) 0.0393(12) -0.0011(9) 0.0043(9) 0.0017(9)
C009 0.0333(12) 0.0369(13) 0.0428(13) -0.0006(10) 0.0070(10) 0.0089(10)
C00A 0.0438(14) 0.0388(14) 0.0440(13) -0.0052(11) 0.0040(11) 0.0039(11)
C00B 0.0314(12) 0.0306(12) 0.0414(12) 0.0017(9) 0.0050(9) 0.0025(9)
C00C 0.0500(17) 0.0648(19) 0.0464(15) -0.0156(14) -0.0045(13) -0.0045(15)
C00D 0.0508(16) 0.0440(15) 0.0481(15) 0.0065(12) 0.0048(12) -0.0039(13)
C00E 0.0481(15) 0.0441(15) 0.0532(16) -0.0034(12) 0.0044(12) -0.0091(12)
C00F 0.0483(15) 0.0560(17) 0.0422(13) -0.0122(12) -0.0029(11) 0.0103(13)
C00G 0.0498(16) 0.071(2) 0.0365(13) 0.0006(13) 0.0003(11) 0.0029(15)
C00H 0.0495(16) 0.0647(18) 0.0376(13) 0.0021(13) 0.0039(12) 0.0181(14)
C00I 0.0454(15) 0.0456(15) 0.0452(14) 0.0085(11) 0.0102(11) 0.0119(12)
C00J 0.0553(17) 0.0643(19) 0.0431(14) 0.0138(13) 0.0063(13) 0.0009(15)
C00K 0.0569(18) 0.0524(17) 0.0643(19) -0.0175(15) -0.0031(14) -0.0149(14)

loop_
_atom_type_symbol
_atom_type_description
_atom_type_scat_dispersion_real
_atom_type_scat_dispersion_imag
_atom_type_scat_source
C C 0.0181 0.0091 'International Tables Vol C Tables 4.2.6.8 and 6.1.1.4'
H H 0.0000 0.0000 'International Tables Vol C Tables 4.2.6.8 and 6.1.1.4'
S S 0.3331 0.5567 'International Tables Vol C Tables 4.2.6.8 and 6.1.1.4'

loop_
_geom_angle_atom_site_label_1
_geom_angle_atom_site_label_2
_geom_angle_atom_site_label_3
_geom_angle
C008 S001 C005 102.16(12)
C009 S002 C00B 91.56(12)
C005 C003 C004 123.7(2)
C006 C003 C004 119.0(2)
C006 C003 C005 117.4(2)
C003 C004 C00B 119.2(2)
C00E C004 C003 119.2(3)
C00E C004 C00B 121.6(2)
C003 C005 S001 123.89(19)
C00D C005 S001 115.7(2)
C00D C005 C003 120.4(2)
C003 C006 C00C 118.7(3)
C00G C006 C003 120.4(3)
C00G C006 C00C 120.9(3)
C009 C007 C008 110.9(2)
C00A C007 C008 129.9(2)
C00A C007 C009 119.1(2)
C007 C008 S001 121.89(18)
C00B C008 S001 123.75(19)
C00B C008 C007 114.4(2)
C007 C009 S002 111.92(19)
C00I C009 S002 126.9(2)
C00I C009 C007 121.2(3)
C007 C00A H00A 120.4
C00F C00A C007 119.2(3)
C00F C00A H00A 120.4
C004 C00B S002 121.45(19)
C008 C00B S002 111.25(19)
C008 C00B C004 127.3(2)
C006 C00C H00C 119.4
C00K C00C C006 121.2(3)
C00K C00C H00C 119.4
C005 C00D H00D 119.5
C005 C00D C00J 121.1(3)
C00J C00D H00D 119.5
C004 C00E H00E 119.2
C004 C00E C00K 121.6(3)
C00K C00E H00E 119.2
C00A C00F H00F 119.4
C00A C00F C00H 121.1(3)
C00H C00F H00F 119.4
C006 C00G H00G 119.8
C00J C00G C006 120.4(3)
C00J C00G H00G 119.8
C00F C00H H00H 119.5
C00I C00H C00F 121.0(3)
C00I C00H H00H 119.5
C009 C00I H00I 120.9
C00H C00I C009 118.3(3)
C00H C00I H00I 120.9
C00D C00J H00J 119.8
C00G C00J C00D 120.3(3)
C00G C00J H00J 119.8
C00C C00K C00E 120.3(3)
C00C C00K H00K 119.8
C00E C00K H00K 119.8

loop_
_geom_bond_atom_site_label_1
_geom_bond_atom_site_label_2
_geom_bond_distance
S001 C005 1.761(3)
S001 C008 1.741(2)
S002 C009 1.734(3)
S002 C00B 1.754(2)
C003 C004 1.433(4)
C003 C005 1.427(4)
C003 C006 1.423(4)
C004 C00B 1.441(3)
C004 C00E 1.374(4)
C005 C00D 1.381(4)
C006 C00C 1.423(4)
C006 C00G 1.409(4)
C007 C008 1.437(3)
C007 C009 1.404(4)
C007 C00A 1.398(4)
C008 C00B 1.359(3)
C009 C00I 1.397(4)
C00A H00A 0.9300
C00A C00F 1.374(4)
C00C H00C 0.9300
C00C C00K 1.349(5)
C00D H00D 0.9300
C00D C00J 1.391(4)
C00E H00E 0.9300
C00E C00K 1.398(4)
C00F H00F 0.9300
C00F C00H 1.390(4)
C00G H00G 0.9300
C00G C00J 1.366(5)
C00H H00H 0.9300
C00H C00I 1.374(4)
C00I H00I 0.9300
C00J H00J 0.9300
C00K H00K 0.9300
